data_4339884
loop_
_publ_author_name
'Benson, Mark A.'
'Zacchini, Stefano'
'Boomishankar, Ramamoorthy'
'Chan, Yuri'
'Steiner, Alexander'

_publ_section_title
;
 Alkylation and acylation of cyclotriphosphazenes.
;
_journal_issue 17
_journal_name_full 'Inorganic chemistry'
_journal_page_first 7097
_journal_page_last 7108
_journal_paper_doi 10.1021/ic7009463
_journal_volume 46
_journal_year 2007
_chemical_formula_sum 'C26 H66 I2 N9 P3'
_chemical_formula_weight 851.59
_chemical_name_systematic
; 
 ? 
;
_space_group_IT_number 14
_symmetry_cell_setting monoclinic
_symmetry_space_group_name_Hall '-P 2yn'
_symmetry_space_group_name_H-M 'P 1 21/n 1'
_atom_sites_solution_hydrogens geom
_atom_sites_solution_primary direct
_atom_sites_solution_secondary difmap
_audit_creation_method SHELXL-97
_cell_angle_alpha 90.00
_cell_angle_beta 103.5390(10)
_cell_angle_gamma 90.00
_cell_formula_units_Z 4
_cell_length_a 10.6808(5)
_cell_length_b 18.1223(9)
_cell_length_c 21.4994(10)
_cell_measurement_temperature 100(2)
_cell_volume 4045.8(3)
_computing_structure_refinement 'SHELXL-97 (Sheldrick, 1997)'
_computing_structure_solution 'SHELXS-97 (Sheldrick, 1990)'
_diffrn_ambient_temperature 100(2)
_diffrn_measured_fraction_theta_full 0.993
_diffrn_measured_fraction_theta_max 0.993
_diffrn_measurement_device_type 'Bruker Smart Apex'
_diffrn_measurement_method omega-scans
_diffrn_radiation_monochromator graphite
_diffrn_radiation_source 'fine-focus sealed tube'
_diffrn_radiation_type MoK\a
_diffrn_radiation_wavelength 0.71073
_diffrn_reflns_av_R_equivalents 0.0597
_diffrn_reflns_av_sigmaI/netI 0.0565
_diffrn_reflns_limit_h_max 12
_diffrn_reflns_limit_h_min -12
_diffrn_reflns_limit_k_max 20
_diffrn_reflns_limit_k_min -21
_diffrn_reflns_limit_l_max 25
_diffrn_reflns_limit_l_min -22
_diffrn_reflns_number 20867
_diffrn_reflns_theta_full 25.03
_diffrn_reflns_theta_max 25.03
_diffrn_reflns_theta_min 4.08
_exptl_absorpt_coefficient_mu 1.701
_exptl_absorpt_correction_type none
_exptl_crystal_colour colourless
_exptl_crystal_density_diffrn 1.398
_exptl_crystal_density_method 'not measured'
_exptl_crystal_description prism
_exptl_crystal_F_000 1744
_exptl_crystal_size_max 0.4
_exptl_crystal_size_mid 0.3
_exptl_crystal_size_min 0.3
_refine_diff_density_max 0.826
_refine_diff_density_min -0.351
_refine_diff_density_rms 0.077
_refine_ls_extinction_method none
_refine_ls_goodness_of_fit_ref 0.901
_refine_ls_hydrogen_treatment mixed
_refine_ls_matrix_type full
_refine_ls_number_parameters 395
_refine_ls_number_reflns 7104
_refine_ls_number_restraints 0
_refine_ls_restrained_S_all 0.901
_refine_ls_R_factor_all 0.0347
_refine_ls_R_factor_gt 0.0252
_refine_ls_shift/su_max 0.001
_refine_ls_shift/su_mean 0.000
_refine_ls_structure_factor_coef Fsqd
_refine_ls_weighting_details 'calc w=1/[\s^2^(Fo^2^)+(0.0111P)^2^+0.0000P] where P=(Fo^2^+2Fc^2^)/3'
_refine_ls_weighting_scheme calc
_refine_ls_wR_factor_gt 0.0510
_refine_ls_wR_factor_ref 0.0526
_reflns_number_gt 5742
_reflns_number_total 7104
_reflns_threshold_expression >2sigma(I)
_cod_data_source_file ic7009463-file003.cif
_cod_data_source_block '[2Me2]I2'
_cod_original_sg_symbol_H-M P2(1)/n
_cod_database_code 4339884

loop_
_symmetry_equiv_pos_as_xyz
'x, y, z'
'-x+1/2, y+1/2, -z+1/2'
'-x, -y, -z'
'x-1/2, -y-1/2, z-1/2'

loop_
_atom_site_label
_atom_site_type_symbol
_atom_site_fract_x
_atom_site_fract_y
_atom_site_fract_z
_atom_site_U_iso_or_equiv
_atom_site_adp_type
_atom_site_occupancy
_atom_site_symmetry_multiplicity
_atom_site_calc_flag
_atom_site_refinement_flags
_atom_site_disorder_assembly
_atom_site_disorder_group
I1 I 1.056505(17) 0.861648(11) 0.024051(9) 0.02398(6) Uani 1 1 d . . .
I2 I 0.603334(18) 1.101426(10) 0.213816(9) 0.02290(6) Uani 1 1 d . . .
P1 P 0.63535(6) 0.81009(4) -0.02001(3) 0.01557(16) Uani 1 1 d . . .
P2 P 0.73933(6) 0.89753(4) 0.10115(3) 0.01578(16) Uani 1 1 d . . .
P3 P 0.76330(6) 0.73273(4) 0.09076(3) 0.01595(16) Uani 1 1 d . . .
N1 N 0.67641(19) 0.88727(12) 0.02338(10) 0.0157(5) Uani 1 1 d . . .
N2 N 0.78434(19) 0.81473(12) 0.12925(10) 0.0155(5) Uani 1 1 d . . .
N3 N 0.65316(19) 0.74351(12) 0.02837(10) 0.0155(5) Uani 1 1 d . . .
N4 N 0.7188(2) 0.81750(13) -0.07348(11) 0.0189(5) Uani 1 1 d . . .
H4 H 0.792(2) 0.8298(14) -0.0626(12) 0.006(7) Uiso 1 1 d . . .
N5 N 0.4878(2) 0.81011(15) -0.05977(13) 0.0215(6) Uani 1 1 d . . .
H5 H 0.477(3) 0.8267(17) -0.0890(14) 0.015(10) Uiso 1 1 d . . .
N6 N 0.8636(2) 0.94989(14) 0.11644(12) 0.0210(6) Uani 1 1 d . . .
H6 H 0.911(3) 0.9347(16) 0.1028(14) 0.015(9) Uiso 1 1 d . . .
N7 N 0.6346(2) 0.93361(14) 0.13450(11) 0.0173(5) Uani 1 1 d . . .
H7 H 0.656(2) 0.9682(15) 0.1550(13) 0.008(8) Uiso 1 1 d . . .
N8 N 0.9083(2) 0.71226(15) 0.08814(12) 0.0208(6) Uani 1 1 d . . .
H8 H 0.948(2) 0.7425(15) 0.0849(13) 0.007(8) Uiso 1 1 d . . .
N9 N 0.7199(2) 0.66776(14) 0.13192(12) 0.0193(6) Uani 1 1 d . B .
H9 H 0.773(2) 0.6545(15) 0.1602(13) 0.009(8) Uiso 1 1 d . . .
C1 C 0.6617(3) 0.95903(15) -0.01196(14) 0.0239(7) Uani 1 1 d . . .
H1A H 0.6342 0.9973 0.0142 0.036 Uiso 1 1 calc R . .
H1B H 0.5970 0.9537 -0.0524 0.036 Uiso 1 1 calc R . .
H1C H 0.7444 0.9731 -0.0209 0.036 Uiso 1 1 calc R . .
C2 C 0.8632(3) 0.81391(17) 0.19643(13) 0.0292(7) Uani 1 1 d . . .
H2A H 0.9543 0.8199 0.1964 0.044 Uiso 1 1 calc R . .
H2B H 0.8509 0.7668 0.2166 0.044 Uiso 1 1 calc R . .
H2C H 0.8361 0.8545 0.2205 0.044 Uiso 1 1 calc R . .
C41 C 0.6953(3) 0.77320(16) -0.13283(13) 0.0235(7) Uani 1 1 d . . .
H41A H 0.7404 0.7969 -0.1629 0.028 Uiso 1 1 calc R . .
H41B H 0.6019 0.7743 -0.1530 0.028 Uiso 1 1 calc R . .
C42 C 0.7382(3) 0.69320(16) -0.12394(13) 0.0212(7) Uani 1 1 d . . .
H42 H 0.7001 0.6709 -0.0900 0.025 Uiso 1 1 calc R . .
C43 C 0.6874(3) 0.65118(18) -0.18611(14) 0.0319(8) Uani 1 1 d . . .
H43A H 0.5930 0.6514 -0.1965 0.048 Uiso 1 1 calc R . .
H43B H 0.7185 0.6001 -0.1811 0.048 Uiso 1 1 calc R . .
H43C H 0.7179 0.6749 -0.2208 0.048 Uiso 1 1 calc R . .
C44 C 0.8842(3) 0.68814(17) -0.10227(15) 0.0313(8) Uani 1 1 d . . .
H44A H 0.9231 0.7065 -0.1363 0.047 Uiso 1 1 calc R . .
H44B H 0.9095 0.6366 -0.0929 0.047 Uiso 1 1 calc R . .
H44C H 0.9141 0.7181 -0.0637 0.047 Uiso 1 1 calc R . .
C51 C 0.3786(2) 0.77805(16) -0.03867(14) 0.0224(7) Uani 1 1 d . . .
H51A H 0.3016 0.8091 -0.0549 0.027 Uiso 1 1 calc R . .
H51B H 0.3977 0.7794 0.0087 0.027 Uiso 1 1 calc R . .
C52 C 0.3475(3) 0.69949(16) -0.06061(14) 0.0240(7) Uani 1 1 d . . .
H52 H 0.4258 0.6687 -0.0437 0.029 Uiso 1 1 calc R . .
C53 C 0.3145(4) 0.6934(2) -0.13282(16) 0.0575(11) Uani 1 1 d . . .
H53A H 0.2346 0.7204 -0.1505 0.086 Uiso 1 1 calc R . .
H53B H 0.3029 0.6413 -0.1452 0.086 Uiso 1 1 calc R . .
H53C H 0.3845 0.7144 -0.1495 0.086 Uiso 1 1 calc R . .
C54 C 0.2394(3) 0.66981(18) -0.03279(17) 0.0401(9) Uani 1 1 d . . .
H54A H 0.2641 0.6734 0.0140 0.060 Uiso 1 1 calc R . .
H54B H 0.2231 0.6181 -0.0453 0.060 Uiso 1 1 calc R . .
H54C H 0.1611 0.6988 -0.0491 0.060 Uiso 1 1 calc R . .
C61 C 0.8737(3) 1.03020(15) 0.12698(13) 0.0217(7) Uani 1 1 d . . .
H61A H 0.7916 1.0490 0.1346 0.026 Uiso 1 1 calc R . .
H61B H 0.8882 1.0545 0.0880 0.026 Uiso 1 1 calc R . .
C62 C 0.9835(3) 1.05007(17) 0.18391(15) 0.0310(8) Uani 1 1 d . . .
H62 H 0.9663 1.0268 0.2232 0.037 Uiso 1 1 calc R . .
C63 C 1.1133(3) 1.0222(2) 0.17486(18) 0.0498(10) Uani 1 1 d . . .
H63A H 1.1296 1.0429 0.1354 0.075 Uiso 1 1 calc R . .
H63B H 1.1117 0.9682 0.1721 0.075 Uiso 1 1 calc R . .
H63C H 1.1819 1.0377 0.2113 0.075 Uiso 1 1 calc R . .
C64 C 0.9852(3) 1.13327(18) 0.19217(17) 0.0426(9) Uani 1 1 d . . .
H64A H 0.9970 1.1569 0.1529 0.064 Uiso 1 1 calc R . .
H64B H 1.0563 1.1472 0.2280 0.064 Uiso 1 1 calc R . .
H64C H 0.9035 1.1495 0.2009 0.064 Uiso 1 1 calc R . .
C71 C 0.5067(2) 0.90036(16) 0.13003(13) 0.0206(6) Uani 1 1 d . . .
H71A H 0.4805 0.8736 0.0889 0.025 Uiso 1 1 calc R . .
H71B H 0.4434 0.9404 0.1297 0.025 Uiso 1 1 calc R . .
C72 C 0.5018(3) 0.84725(16) 0.18436(14) 0.0249(7) Uani 1 1 d . . .
H72 H 0.5718 0.8099 0.1873 0.030 Uiso 1 1 calc R . .
C73 C 0.3718(3) 0.80701(18) 0.16900(16) 0.0352(8) Uani 1 1 d . . .
H73A H 0.3019 0.8432 0.1639 0.053 Uiso 1 1 calc R . .
H73B H 0.3676 0.7732 0.2040 0.053 Uiso 1 1 calc R . .
H73C H 0.3629 0.7789 0.1292 0.053 Uiso 1 1 calc R . .
C74 C 0.5229(3) 0.8873(2) 0.24772(15) 0.0412(9) Uani 1 1 d . . .
H74A H 0.6051 0.9139 0.2558 0.062 Uiso 1 1 calc R . .
H74B H 0.5246 0.8515 0.2821 0.062 Uiso 1 1 calc R . .
H74C H 0.4527 0.9225 0.2463 0.062 Uiso 1 1 calc R . .
C81 C 0.9518(3) 0.64052(16) 0.06835(14) 0.0244(7) Uani 1 1 d . . .
H81A H 1.0051 0.6491 0.0370 0.029 Uiso 1 1 calc R . .
H81B H 0.8757 0.6113 0.0468 0.029 Uiso 1 1 calc R . .
C82 C 1.0294(3) 0.59656(16) 0.12415(15) 0.0292(7) Uani 1 1 d . . .
H82 H 0.9729 0.5863 0.1542 0.035 Uiso 1 1 calc R . .
C83 C 1.1456(3) 0.63892(18) 0.16035(16) 0.0390(9) Uani 1 1 d . . .
H83A H 1.2001 0.6521 0.1312 0.058 Uiso 1 1 calc R . .
H83B H 1.1948 0.6082 0.1951 0.058 Uiso 1 1 calc R . .
H83C H 1.1173 0.6840 0.1783 0.058 Uiso 1 1 calc R . .
C84 C 1.0677(3) 0.52261(18) 0.09983(18) 0.0433(9) Uani 1 1 d . . .
H84A H 1.1210 0.5313 0.0691 0.065 Uiso 1 1 calc R . .
H84B H 0.9901 0.4954 0.0788 0.065 Uiso 1 1 calc R . .
H84C H 1.1168 0.4937 0.1359 0.065 Uiso 1 1 calc R . .
C91 C 0.5881(2) 0.64178(15) 0.12899(14) 0.0209(7) Uani 1 1 d . . .
H91A H 0.5284 0.6633 0.0911 0.025 Uiso 1 1 calc R A 1
H91B H 0.5607 0.6584 0.1676 0.025 Uiso 1 1 calc R A 1
C92 C 0.5818(5) 0.5584(3) 0.1250(3) 0.0247(13) Uiso 0.666(8) 1 d P B 1
H92 H 0.6412 0.5375 0.1640 0.030 Uiso 0.666(8) 1 calc PR B 1
C93 C 0.4441(5) 0.5329(3) 0.1236(3) 0.0325(15) Uiso 0.666(8) 1 d P B 1
H93A H 0.4179 0.5524 0.1612 0.049 Uiso 0.666(8) 1 calc PR B 1
H93B H 0.4412 0.4789 0.1242 0.049 Uiso 0.666(8) 1 calc PR B 1
H93C H 0.3853 0.5512 0.0847 0.049 Uiso 0.666(8) 1 calc PR B 1
C94 C 0.6233(5) 0.5296(3) 0.0659(3) 0.052(2) Uiso 0.666(8) 1 d P B 1
H94A H 0.7116 0.5455 0.0675 0.078 Uiso 0.666(8) 1 calc PR B 1
H94B H 0.5654 0.5492 0.0272 0.078 Uiso 0.666(8) 1 calc PR B 1
H94C H 0.6192 0.4756 0.0652 0.078 Uiso 0.666(8) 1 calc PR B 1
C92' C 0.5558(9) 0.5666(5) 0.0985(6) 0.023(3) Uiso 0.334(8) 1 d P B 2
H92' H 0.5588 0.5714 0.0525 0.028 Uiso 0.334(8) 1 calc PR B 2
C93' C 0.4188(10) 0.5457(7) 0.0996(6) 0.031(3) Uiso 0.334(8) 1 d P B 2
H93D H 0.3984 0.4972 0.0795 0.047 Uiso 0.334(8) 1 calc PR B 2
H93E H 0.3592 0.5826 0.0759 0.047 Uiso 0.334(8) 1 calc PR B 2
H93F H 0.4104 0.5437 0.1440 0.047 Uiso 0.334(8) 1 calc PR B 2
C94' C 0.6493(9) 0.5076(6) 0.1267(5) 0.039(3) Uiso 0.334(8) 1 d P B 2
H94D H 0.6308 0.4629 0.1006 0.059 Uiso 0.334(8) 1 calc PR B 2
H94E H 0.6416 0.4969 0.1703 0.059 Uiso 0.334(8) 1 calc PR B 2
H94F H 0.7371 0.5244 0.1278 0.059 Uiso 0.334(8) 1 calc PR B 2

loop_
_atom_site_aniso_label
_atom_site_aniso_U_11
_atom_site_aniso_U_22
_atom_site_aniso_U_33
_atom_site_aniso_U_23
_atom_site_aniso_U_13
_atom_site_aniso_U_12
I1 0.02473(10) 0.02591(12) 0.02464(11) 0.00023(9) 0.01253(8) -0.00084(9)
I2 0.03163(11) 0.02177(11) 0.01423(10) -0.00294(8) 0.00321(8) 0.00592(9)
P1 0.0179(4) 0.0175(4) 0.0118(4) 0.0002(3) 0.0045(3) 0.0022(3)
P2 0.0198(4) 0.0156(4) 0.0130(4) -0.0011(3) 0.0060(3) -0.0003(3)
P3 0.0189(4) 0.0153(4) 0.0135(4) 0.0009(3) 0.0035(3) 0.0012(3)
N1 0.0195(11) 0.0155(13) 0.0129(12) 0.0019(10) 0.0053(10) 0.0004(10)
N2 0.0206(12) 0.0168(13) 0.0075(12) -0.0002(10) -0.0002(10) 0.0003(10)
N3 0.0192(11) 0.0151(13) 0.0119(12) -0.0017(10) 0.0027(10) 0.0003(10)
N4 0.0187(13) 0.0237(15) 0.0152(13) 0.0001(11) 0.0057(11) 0.0005(12)
N5 0.0214(14) 0.0283(16) 0.0148(15) 0.0041(13) 0.0044(12) 0.0015(12)
N6 0.0234(14) 0.0213(15) 0.0215(15) -0.0044(11) 0.0118(12) 0.0013(12)
N7 0.0237(13) 0.0146(14) 0.0157(13) -0.0056(11) 0.0089(11) -0.0022(11)
N8 0.0210(13) 0.0161(15) 0.0271(15) 0.0038(12) 0.0096(12) -0.0002(12)
N9 0.0174(13) 0.0249(15) 0.0133(14) 0.0040(11) -0.0014(11) -0.0001(11)
C1 0.0347(17) 0.0193(16) 0.0184(16) 0.0058(13) 0.0077(14) 0.0047(14)
C2 0.0396(18) 0.0266(18) 0.0166(16) -0.0019(14) -0.0032(14) 0.0000(15)
C41 0.0270(15) 0.0334(19) 0.0114(15) -0.0016(13) 0.0072(13) 0.0066(14)
C42 0.0265(15) 0.0223(17) 0.0159(16) -0.0011(13) 0.0067(13) 0.0013(13)
C43 0.0322(17) 0.034(2) 0.0253(18) -0.0106(15) -0.0012(15) 0.0033(15)
C44 0.0323(17) 0.0260(19) 0.0318(19) -0.0072(15) 0.0002(15) 0.0073(15)
C51 0.0153(14) 0.0295(18) 0.0232(17) -0.0028(14) 0.0060(13) 0.0004(13)
C52 0.0210(15) 0.0262(18) 0.0255(17) -0.0010(14) 0.0069(13) -0.0006(13)
C53 0.085(3) 0.056(3) 0.029(2) -0.0147(19) 0.010(2) -0.042(2)
C54 0.0327(18) 0.033(2) 0.057(2) -0.0022(18) 0.0154(17) -0.0068(16)
C61 0.0313(16) 0.0163(16) 0.0206(16) -0.0015(13) 0.0121(14) -0.0043(13)
C62 0.0397(18) 0.0297(19) 0.0241(18) -0.0055(15) 0.0088(15) -0.0091(15)
C63 0.0313(18) 0.053(3) 0.058(3) -0.023(2) -0.0042(18) -0.0090(18)
C64 0.051(2) 0.035(2) 0.045(2) -0.0174(18) 0.0182(18) -0.0167(18)
C71 0.0194(14) 0.0245(17) 0.0189(16) -0.0022(13) 0.0066(12) -0.0012(13)
C72 0.0204(15) 0.0257(18) 0.0326(18) 0.0070(14) 0.0144(14) 0.0019(13)
C73 0.0336(17) 0.036(2) 0.040(2) 0.0025(17) 0.0178(16) -0.0056(16)
C74 0.0381(18) 0.062(3) 0.0220(18) 0.0121(17) 0.0049(15) -0.0142(18)
C81 0.0248(15) 0.0231(17) 0.0264(17) -0.0034(14) 0.0082(14) 0.0044(14)
C82 0.0315(17) 0.0235(18) 0.0337(19) 0.0051(15) 0.0102(15) 0.0088(14)
C83 0.0301(17) 0.039(2) 0.042(2) 0.0001(17) -0.0021(16) 0.0124(16)
C84 0.0377(19) 0.025(2) 0.065(3) 0.0012(18) 0.0082(19) 0.0100(16)
C91 0.0199(14) 0.0249(17) 0.0189(16) 0.0006(13) 0.0067(13) -0.0012(13)

loop_
_atom_type_symbol
_atom_type_description
_atom_type_scat_dispersion_real
_atom_type_scat_dispersion_imag
_atom_type_scat_source
C C 0.0033 0.0016 'International Tables Vol C Tables 4.2.6.8 and 6.1.1.4'
H H 0.0000 0.0000 'International Tables Vol C Tables 4.2.6.8 and 6.1.1.4'
N N 0.0061 0.0033 'International Tables Vol C Tables 4.2.6.8 and 6.1.1.4'
P P 0.1023 0.0942 'International Tables Vol C Tables 4.2.6.8 and 6.1.1.4'
I I -0.4742 1.8119 'International Tables Vol C Tables 4.2.6.8 and 6.1.1.4'

loop_
_geom_angle_atom_site_label_1
_geom_angle_atom_site_label_2
_geom_angle_atom_site_label_3
_geom_angle
N3 P1 N5 107.64(13)
N3 P1 N4 122.11(12)
N5 P1 N4 104.89(14)
N3 P1 N1 107.18(11)
N5 P1 N1 113.01(12)
N4 P1 N1 102.11(12)
N6 P2 N7 107.34(14)
N6 P2 N2 107.92(12)
N7 P2 N2 112.47(12)
N6 P2 N1 113.18(12)
N7 P2 N1 109.64(12)
N2 P2 N1 106.38(11)
N3 P3 N9 107.82(12)
N3 P3 N8 122.18(12)
N9 P3 N8 104.77(13)
N3 P3 N2 107.16(11)
N9 P3 N2 113.43(12)
N8 P3 N2 101.63(12)
C1 N1 P2 112.57(18)
C1 N1 P1 117.30(18)
P2 N1 P1 130.05(14)
C2 N2 P2 114.47(18)
C2 N2 P3 116.46(18)
P2 N2 P3 128.88(13)
P1 N3 P3 127.43(14)
C41 N4 P1 123.9(2)
C51 N5 P1 125.9(2)
C61 N6 P2 130.1(2)
C71 N7 P2 122.5(2)
C81 N8 P3 125.8(2)
C91 N9 P3 127.4(2)
N4 C41 C42 115.1(2)
C41 C42 C44 110.7(2)
C41 C42 C43 109.4(2)
C44 C42 C43 111.6(2)
N5 C51 C52 114.1(2)
C51 C52 C53 111.7(3)
C51 C52 C54 110.0(2)
C53 C52 C54 111.2(3)
N6 C61 C62 111.8(2)
C64 C62 C61 108.3(3)
C64 C62 C63 110.9(3)
C61 C62 C63 111.7(2)
N7 C71 C72 113.9(2)
C74 C72 C71 111.2(3)
C74 C72 C73 111.0(2)
C71 C72 C73 109.1(2)
N8 C81 C82 112.7(2)
C83 C82 C81 111.8(3)
C83 C82 C84 111.6(2)
C81 C82 C84 109.3(3)
N9 C91 C92 110.5(3)
N9 C91 C92' 115.1(4)
C92 C91 C92' 22.5(4)
C91 C92 C94 111.7(4)
C91 C92 C93 109.3(4)
C94 C92 C93 110.1(4)
C94' C92' C91 113.8(8)
C94' C92' C93' 111.8(8)
C91 C92' C93' 109.9(7)

loop_
_geom_bond_atom_site_label_1
_geom_bond_atom_site_label_2
_geom_bond_distance
P1 N3 1.575(2)
P1 N5 1.608(3)
P1 N4 1.617(2)
P1 N1 1.681(2)
P2 N6 1.602(3)
P2 N7 1.602(2)
P2 N2 1.647(2)
P2 N1 1.660(2)
P3 N3 1.576(2)
P3 N9 1.605(2)
P3 N8 1.606(2)
P3 N2 1.690(2)
N1 C1 1.496(3)
N2 C2 1.492(3)
N4 C41 1.478(3)
N5 C51 1.467(4)
N6 C61 1.473(4)
N7 C71 1.476(3)
N8 C81 1.477(4)
N9 C91 1.472(3)
C41 C42 1.519(4)
C42 C44 1.522(4)
C42 C43 1.524(4)
C51 C52 1.512(4)
C52 C53 1.513(4)
C52 C54 1.518(4)
C61 C62 1.527(4)
C62 C64 1.518(4)
C62 C63 1.530(4)
C71 C72 1.524(4)
C72 C74 1.513(4)
C72 C73 1.534(4)
C81 C82 1.515(4)
C82 C83 1.511(4)
C82 C84 1.529(4)
C91 C92 1.514(6)
C91 C92' 1.517(10)
C92 C94 1.531(8)
C92 C93 1.535(6)
C92' C94' 1.492(15)
C92' C93' 1.517(13)

loop_
_geom_hbond_atom_site_label_D
_geom_hbond_atom_site_label_H
_geom_hbond_atom_site_label_A
_geom_hbond_distance_DH
_geom_hbond_distance_HA
_geom_hbond_distance_DA
_geom_hbond_angle_DHA
_geom_hbond_site_symmetry_A
N4 H4 I1 0.79(2) 3.06(2) 3.808(2) 160(2) .
N5 H5 I2 0.68(3) 2.92(3) 3.602(3) 172(3) 3_675
N6 H6 I1 0.70(3) 2.88(3) 3.558(3) 167(3) .
N7 H7 I2 0.77(3) 2.84(3) 3.541(3) 152(2) .
N8 H8 I1 0.71(2) 2.90(3) 3.571(3) 159(3) .
N9 H9 I2 0.76(3) 2.89(3) 3.616(3) 161(2) 2_645
